data_7100641
loop_
_publ_author_name
'B.L. Tran'
'Seth M. Cohen'

_journal_name_full 'Chemical Communications'
_journal_paper_doi 10.1039/b512185j
_journal_year 2006
_chemical_formula_sum 'C30 H18 Cu O4 S2'
_chemical_formula_weight 570.10
_space_group_IT_number 14
_symmetry_cell_setting monoclinic
_symmetry_space_group_name_Hall '-P 2yn'
_symmetry_space_group_name_H-M 'P 1 21/n 1'
_cell_angle_alpha 90.00
_cell_angle_beta 92.0970(10)
_cell_angle_gamma 90.00
_cell_formula_units_Z 4
_cell_length_a 13.6476(17)
_cell_length_b 9.8509(12)
_cell_length_c 17.256(2)
_cell_measurement_temperature 100(2)
_cell_volume 2318.3(5)
_diffrn_ambient_temperature 100(2)
_exptl_crystal_density_diffrn 1.633
_cod_depositor_comments
;
The following automatic conversions were performed:
'_symmetry_cell_setting' value 'Monoclinic' changed to 'monoclinic'
according to '/home/saulius/struct/CIF-dictionaries/cif_core.dic'
dictionary named 'cif_core.dic' version 2.4.1 from 2010-06-29.

Automatic conversion script
Id: cif_fix_enum 1527 2010-12-29 10:47:43Z saulius 
;
_cod_original_sg_symbol_H-M 'P 21/n'
_cod_database_code 7100641

loop_
_symmetry_equiv_pos_as_xyz
'x, y, z'
'-x+1/2, y+1/2, -z+1/2'
'-x, -y, -z'
'x-1/2, -y-1/2, z-1/2'

loop_
_atom_site_label
_atom_site_type_symbol
_atom_site_fract_x
_atom_site_fract_y
_atom_site_fract_z
_atom_site_U_iso_or_equiv
_atom_site_adp_type
_atom_site_occupancy
_atom_site_symmetry_multiplicity
_atom_site_calc_flag
_atom_site_refinement_flags
_atom_site_disorder_assembly
_atom_site_disorder_group
Cu1 Cu 0.39167(2) 0.38866(3) 0.034913(16) 0.02085(10) Uani 1 1 d . . .
S1 S 0.23435(4) 0.46306(7) 0.01218(3) 0.02308(15) Uani 1 1 d . . .
S2 S 0.54569(5) 0.31380(7) 0.06357(4) 0.02586(16) Uani 1 1 d . . .
O1 O 0.39585(12) 0.50322(17) 0.12446(9) 0.0235(4) Uani 1 1 d . . .
O2 O 0.24498(12) 0.75448(16) 0.21108(9) 0.0213(4) Uani 1 1 d . . .
O4 O 0.54468(12) 0.01623(16) -0.13185(9) 0.0217(4) Uani 1 1 d . . .
O3 O 0.38820(12) 0.26807(17) -0.05154(9) 0.0235(4) Uani 1 1 d . . .
C1 C 0.32144(17) 0.5821(2) 0.13610(13) 0.0189(5) Uani 1 1 d . . .
C17 C 0.54843(18) 0.2005(2) -0.01003(13) 0.0210(5) Uani 1 1 d . . .
C2 C 0.23494(17) 0.5739(2) 0.08701(13) 0.0186(5) Uani 1 1 d . . .
C8 C 0.16160(17) 0.7486(2) 0.16592(13) 0.0207(5) Uani 1 1 d . . .
C3 C 0.15398(17) 0.6608(2) 0.10272(13) 0.0190(5) Uani 1 1 d . . .
C23 C 0.62658(18) 0.0249(2) -0.08480(14) 0.0220(5) Uani 1 1 d . . .
C9 C 0.32419(17) 0.6768(2) 0.19678(13) 0.0188(5) Uani 1 1 d . . .
C22 C 0.7039(2) -0.0600(3) -0.10289(15) 0.0267(6) Uani 1 1 d . . .
H22 H 0.6984 -0.1206 -0.1456 0.032 Uiso 1 1 calc R . .
C10 C 0.40545(17) 0.7050(2) 0.25158(13) 0.0183(5) Uani 1 1 d . . .
C6 C 0.00162(18) 0.8369(3) 0.13979(15) 0.0253(6) Uani 1 1 d . . .
H6 H -0.0502 0.8970 0.1516 0.030 Uiso 1 1 calc R . .
C7 C 0.08584(18) 0.8357(3) 0.18584(15) 0.0248(5) Uani 1 1 d . . .
H7 H 0.0924 0.8927 0.2301 0.030 Uiso 1 1 calc R . .
C24 C 0.46474(18) 0.0950(2) -0.12170(13) 0.0206(5) Uani 1 1 d . . .
C25 C 0.38810(18) 0.0676(2) -0.18083(13) 0.0208(5) Uani 1 1 d . . .
C21 C 0.7886(2) -0.0538(3) -0.05733(15) 0.0296(6) Uani 1 1 d . . .
H21 H 0.8426 -0.1101 -0.0691 0.035 Uiso 1 1 calc R . .
C4 C 0.06509(18) 0.6638(3) 0.05772(13) 0.0218(5) Uani 1 1 d . . .
H4 H 0.0566 0.6047 0.0145 0.026 Uiso 1 1 calc R . .
C20 C 0.7961(2) 0.0346(3) 0.00631(15) 0.0278(6) Uani 1 1 d . . .
H20 H 0.8547 0.0368 0.0377 0.033 Uiso 1 1 calc R . .
C13 C 0.55667(18) 0.7628(2) 0.36011(14) 0.0223(5) Uani 1 1 d . . .
H13 H 0.6079 0.7820 0.3973 0.027 Uiso 1 1 calc R . .
C18 C 0.63171(18) 0.1156(2) -0.02274(14) 0.0203(5) Uani 1 1 d . . .
C16 C 0.46403(18) 0.1903(2) -0.06146(13) 0.0204(5) Uani 1 1 d . . .
C19 C 0.71919(19) 0.1181(3) 0.02348(15) 0.0249(6) Uani 1 1 d . . .
H19 H 0.7249 0.1778 0.0667 0.030 Uiso 1 1 calc R . .
C5 C -0.00858(18) 0.7509(3) 0.07582(14) 0.0242(5) Uani 1 1 d . . .
H5 H -0.0673 0.7528 0.0445 0.029 Uiso 1 1 calc R . .
C26 C 0.40458(19) -0.0301(2) -0.23856(14) 0.0235(5) Uani 1 1 d . . .
H26 H 0.4629 -0.0828 -0.2362 0.028 Uiso 1 1 calc R . .
C14 C 0.57242(18) 0.6741(2) 0.29991(14) 0.0218(5) Uani 1 1 d . . .
H14 H 0.6348 0.6328 0.2954 0.026 Uiso 1 1 calc R . .
C28 C 0.25004(19) 0.0238(3) -0.30263(14) 0.0242(5) Uani 1 1 d . . .
H28 H 0.2036 0.0097 -0.3442 0.029 Uiso 1 1 calc R . .
C15 C 0.49745(18) 0.6450(2) 0.24580(14) 0.0211(5) Uani 1 1 d . . .
H15 H 0.5090 0.5839 0.2045 0.025 Uiso 1 1 calc R . .
C12 C 0.46632(18) 0.8232(3) 0.36595(14) 0.0238(5) Uani 1 1 d . . .
H12 H 0.4555 0.8842 0.4074 0.029 Uiso 1 1 calc R . .
C30 C 0.29978(18) 0.1400(3) -0.18502(14) 0.0237(5) Uani 1 1 d . . .
H30 H 0.2862 0.2048 -0.1460 0.028 Uiso 1 1 calc R . .
C11 C 0.39140(18) 0.7964(2) 0.31247(14) 0.0226(5) Uani 1 1 d . . .
H11 H 0.3298 0.8401 0.3169 0.027 Uiso 1 1 calc R . .
C29 C 0.23210(19) 0.1183(3) -0.24532(15) 0.0252(6) Uani 1 1 d . . .
H29 H 0.1727 0.1686 -0.2475 0.030 Uiso 1 1 calc R . .
C27 C 0.33629(19) -0.0496(3) -0.29840(14) 0.0248(6) Uani 1 1 d . . .
H27 H 0.3488 -0.1148 -0.3374 0.030 Uiso 1 1 calc R . .

loop_
_atom_site_aniso_label
_atom_site_aniso_U_11
_atom_site_aniso_U_22
_atom_site_aniso_U_33
_atom_site_aniso_U_23
_atom_site_aniso_U_13
_atom_site_aniso_U_12
Cu1 0.02028(17) 0.02431(17) 0.01794(17) -0.00584(12) 0.00015(12) 0.00091(13)
S1 0.0213(3) 0.0300(4) 0.0178(3) -0.0061(2) -0.0007(2) -0.0006(3)
S2 0.0239(3) 0.0296(4) 0.0239(3) -0.0082(3) -0.0029(3) 0.0018(3)
O1 0.0218(9) 0.0274(9) 0.0211(9) -0.0077(7) -0.0034(7) 0.0042(8)
O2 0.0199(9) 0.0231(9) 0.0206(9) -0.0049(7) -0.0020(7) 0.0026(7)
O4 0.0229(9) 0.0216(9) 0.0205(9) -0.0021(7) 0.0002(7) 0.0038(7)
O3 0.0199(9) 0.0277(10) 0.0228(9) -0.0078(7) -0.0012(7) 0.0028(8)
C1 0.0200(12) 0.0203(12) 0.0162(11) 0.0011(9) -0.0010(9) -0.0009(10)
C17 0.0220(13) 0.0215(12) 0.0197(12) 0.0014(9) 0.0029(10) -0.0024(10)
C2 0.0200(12) 0.0196(12) 0.0162(11) 0.0024(9) 0.0003(9) -0.0040(10)
C8 0.0189(12) 0.0223(13) 0.0205(12) 0.0031(9) -0.0021(10) -0.0006(10)
C3 0.0198(12) 0.0202(12) 0.0172(12) 0.0027(9) 0.0020(10) -0.0002(10)
C23 0.0231(13) 0.0226(13) 0.0204(12) 0.0041(10) 0.0000(10) -0.0007(11)
C9 0.0185(12) 0.0200(12) 0.0180(12) 0.0022(9) 0.0024(10) 0.0000(10)
C22 0.0315(15) 0.0256(13) 0.0231(13) 0.0004(10) 0.0008(11) 0.0048(12)
C10 0.0204(12) 0.0192(12) 0.0151(11) 0.0013(9) -0.0004(9) -0.0035(10)
C6 0.0192(13) 0.0246(13) 0.0321(14) 0.0001(11) 0.0009(11) 0.0036(11)
C7 0.0241(13) 0.0253(13) 0.0250(13) -0.0037(10) 0.0008(11) 0.0023(11)
C24 0.0213(13) 0.0212(13) 0.0194(12) 0.0026(9) 0.0034(10) 0.0005(10)
C25 0.0263(13) 0.0191(12) 0.0170(12) 0.0009(9) 0.0025(10) -0.0038(10)
C21 0.0291(15) 0.0292(14) 0.0304(14) 0.0030(11) 0.0013(12) 0.0086(12)
C4 0.0251(13) 0.0227(13) 0.0172(12) 0.0012(9) -0.0021(10) -0.0039(11)
C20 0.0261(14) 0.0292(15) 0.0275(14) 0.0046(11) -0.0065(11) 0.0003(12)
C13 0.0218(13) 0.0240(13) 0.0209(12) 0.0020(10) -0.0041(10) -0.0025(11)
C18 0.0214(13) 0.0198(12) 0.0199(12) 0.0032(9) 0.0038(10) 0.0017(10)
C16 0.0217(13) 0.0208(13) 0.0186(12) -0.0003(9) 0.0016(10) -0.0017(10)
C19 0.0268(14) 0.0237(13) 0.0240(13) 0.0015(10) -0.0009(11) -0.0002(11)
C5 0.0219(13) 0.0277(14) 0.0226(13) 0.0056(10) -0.0055(10) -0.0015(11)
C26 0.0242(13) 0.0227(13) 0.0235(13) -0.0001(10) 0.0012(10) 0.0005(11)
C14 0.0192(12) 0.0236(13) 0.0226(13) 0.0016(10) 0.0003(10) 0.0011(10)
C28 0.0240(13) 0.0300(14) 0.0184(12) -0.0011(10) -0.0012(10) -0.0058(11)
C15 0.0247(13) 0.0196(12) 0.0193(12) -0.0013(9) 0.0033(10) -0.0004(10)
C12 0.0269(14) 0.0254(13) 0.0191(12) -0.0047(10) -0.0019(10) 0.0003(11)
C30 0.0242(13) 0.0229(13) 0.0242(13) -0.0039(10) 0.0037(10) -0.0016(11)
C11 0.0214(13) 0.0236(13) 0.0230(13) -0.0023(10) 0.0013(10) 0.0001(10)
C29 0.0198(13) 0.0288(14) 0.0271(14) -0.0013(11) 0.0025(11) -0.0005(11)
C27 0.0299(14) 0.0238(13) 0.0210(13) -0.0055(10) 0.0025(11) -0.0038(11)

loop_
_geom_bond_atom_site_label_1
_geom_bond_atom_site_label_2
_geom_bond_distance
_geom_bond_site_symmetry_2
_geom_bond_publ_flag
Cu1 O3 1.9061(16) . ?
Cu1 O1 1.9127(16) . ?
Cu1 S2 2.2651(7) . ?
Cu1 S1 2.2889(7) . ?
S1 C2 1.691(2) . ?
S2 C17 1.692(2) . ?
O1 C1 1.300(3) . ?
O2 C9 1.355(3) . ?
O2 C8 1.357(3) . ?
O4 C24 1.355(3) . ?
O4 C23 1.360(3) . ?
O3 C16 1.304(3) . ?
C1 C9 1.401(3) . ?
C1 C2 1.430(3) . ?
C17 C16 1.432(3) . ?
C17 C18 1.435(3) . ?
C2 C3 1.431(3) . ?
C8 C3 1.393(3) . ?
C8 C7 1.396(3) . ?
C3 C4 1.416(3) . ?
C23 C22 1.391(4) . ?
C23 C18 1.394(3) . ?
C9 C10 1.458(3) . ?
C22 C21 1.375(4) . ?
C10 C15 1.394(3) . ?
C10 C11 1.402(3) . ?
C6 C7 1.373(3) . ?
C6 C5 1.395(3) . ?
C24 C16 1.401(3) . ?
C24 C25 1.459(3) . ?
C25 C30 1.400(4) . ?
C25 C26 1.410(3) . ?
C21 C20 1.403(4) . ?
C4 C5 1.366(3) . ?
C20 C19 1.374(4) . ?
C13 C12 1.376(3) . ?
C13 C14 1.380(3) . ?
C18 C19 1.412(3) . ?
C26 C27 1.379(3) . ?
C14 C15 1.390(3) . ?
C28 C27 1.381(4) . ?
C28 C29 1.386(3) . ?
C12 C11 1.378(3) . ?
C30 C29 1.383(3) . ?
